data_7208700
loop_
_publ_author_name
'Cheng, P.-C.'
'Tseng, F.-S.'
'Yeh, C.-T.'
'Chang, T.-G.'
'Kao, C.-C.'
'Lin, C.-H.'
'Liu, W.-R.'
'Chen, J.-S.'
'Zima, V.'

_publ_section_title
;
 Synthesis, structures, and properties of alkali and alkaline earth
 coordination polymers based on V-shaped ligand
;
_journal_issue 20
_journal_name_full CrystEngComm
_journal_page_first 6812
_journal_paper_doi 10.1039/c2ce25589h
_journal_volume 14
_journal_year 2012
_chemical_formula_moiety 'C14 H10 Na2 O6'
_chemical_formula_sum 'C14 H10 Na2 O6'
_chemical_formula_weight 320.20
_chemical_name_systematic
;
?
;
_space_group_IT_number 9
_symmetry_cell_setting monoclinic
_symmetry_space_group_name_Hall 'C -2yc'
_symmetry_space_group_name_H-M 'C 1 c 1'
_atom_sites_solution_hydrogens geom
_atom_sites_solution_primary direct
_atom_sites_solution_secondary difmap
_audit_creation_method SHELXL-97
_cell_angle_alpha 90.00
_cell_angle_beta 92.448(2)
_cell_angle_gamma 90.00
_cell_formula_units_Z 4
_cell_length_a 29.1055(12)
_cell_length_b 5.7959(2)
_cell_length_c 7.6970(3)
_cell_measurement_reflns_used 4242
_cell_measurement_temperature 295(2)
_cell_measurement_theta_max 28.1749
_cell_measurement_theta_min 2.8019
_cell_volume 1297.24(9)
_computing_cell_refinement 'SAINT V7.66A (Bruker AXS, 2009)'
_computing_data_collection 'APEX2 (Bruker AXS, 2010)'
_computing_data_reduction 'SAINT V7.66A (Bruker AXS, 2009)'
_computing_molecular_graphics 'SHELXTL (Sheldrick, 2008)'
_computing_publication_material SHELXTL
_computing_structure_refinement 'SHELXL-97 (Sheldrick, 2008)'
_computing_structure_solution 'SHELXS-97 (Sheldrick, 2008)'
_diffrn_ambient_temperature 295(2)
_diffrn_detector_area_resol_mean 8.3333
_diffrn_measured_fraction_theta_full 0.998
_diffrn_measured_fraction_theta_max 0.998
_diffrn_measurement_device_type 'Bruker APEX-II CCD'
_diffrn_measurement_method '\f and \w scans'
_diffrn_radiation_monochromator graphite
_diffrn_radiation_source 'fine-focus sealed tube'
_diffrn_radiation_type MoK\a
_diffrn_radiation_wavelength 0.71073
_diffrn_reflns_av_R_equivalents 0.0270
_diffrn_reflns_av_sigmaI/netI 0.0378
_diffrn_reflns_limit_h_max 38
_diffrn_reflns_limit_h_min -38
_diffrn_reflns_limit_k_max 7
_diffrn_reflns_limit_k_min -7
_diffrn_reflns_limit_l_max 10
_diffrn_reflns_limit_l_min -10
_diffrn_reflns_number 6958
_diffrn_reflns_theta_full 28.41
_diffrn_reflns_theta_max 28.41
_diffrn_reflns_theta_min 1.40
_exptl_absorpt_coefficient_mu 0.183
_exptl_absorpt_correction_T_max 0.9730
_exptl_absorpt_correction_T_min 0.9437
_exptl_absorpt_correction_type multi-scan
_exptl_absorpt_process_details 'SADABS V2008/1 (Bruker AXS)'
_exptl_crystal_colour colourless
_exptl_crystal_density_diffrn 1.639
_exptl_crystal_density_method 'not measured'
_exptl_crystal_description tabular
_exptl_crystal_F_000 656
_exptl_crystal_size_max 0.32
_exptl_crystal_size_mid 0.28
_exptl_crystal_size_min 0.15
_refine_diff_density_max 0.166
_refine_diff_density_min -0.213
_refine_diff_density_rms 0.040
_refine_ls_abs_structure_details 'Flack H D (1983), Acta Cryst. A39, 876-881'
_refine_ls_abs_structure_Flack 0.0(2)
_refine_ls_extinction_method none
_refine_ls_goodness_of_fit_ref 1.052
_refine_ls_hydrogen_treatment constr
_refine_ls_matrix_type full
_refine_ls_number_parameters 199
_refine_ls_number_reflns 3203
_refine_ls_number_restraints 2
_refine_ls_restrained_S_all 1.051
_refine_ls_R_factor_all 0.0391
_refine_ls_R_factor_gt 0.0321
_refine_ls_shift/su_max 0.001
_refine_ls_shift/su_mean 0.000
_refine_ls_structure_factor_coef Fsqd
_refine_ls_weighting_details 'calc w=1/[\s^2^(Fo^2^)+(0.0349P)^2^+0.1054P] where P=(Fo^2^+2Fc^2^)/3'
_refine_ls_weighting_scheme calc
_refine_ls_wR_factor_gt 0.0705
_refine_ls_wR_factor_ref 0.0748
_reflns_number_gt 2835
_reflns_number_total 3203
_reflns_threshold_expression >2sigma(I)
_cod_data_source_file c2ce25589h.txt
_cod_data_source_block 2
_cod_database_code 7208700

loop_
_symmetry_equiv_pos_as_xyz
'x, y, z'
'x, -y, z+1/2'
'x+1/2, y+1/2, z'
'x+1/2, -y+1/2, z+1/2'

loop_
_atom_site_label
_atom_site_type_symbol
_atom_site_fract_x
_atom_site_fract_y
_atom_site_fract_z
_atom_site_U_iso_or_equiv
_atom_site_adp_type
_atom_site_occupancy
_atom_site_symmetry_multiplicity
_atom_site_calc_flag
_atom_site_refinement_flags
Na1 Na -0.30473(2) 0.34167(13) -0.31840(9) 0.02998(19) Uani 1 1 d .
Na2 Na -0.24549(3) 0.11340(13) -0.65897(9) 0.02836(17) Uani 1 1 d .
O1 O -0.31906(4) 0.3135(3) -0.64608(18) 0.0301(3) Uani 1 1 d .
O1W O -0.27934(5) 0.2160(2) -0.03470(17) 0.0324(3) Uani 1 1 d .
H1 H -0.2997 0.1620 0.0312 0.049 Uiso 1 1 d R
H2 H -0.2631 0.2957 0.0154 0.049 Uiso 1 1 d R
O2 O -0.34170(5) 0.0176(2) -0.81136(18) 0.0330(3) Uani 1 1 d .
O3 O -0.72581(4) 0.3062(3) -0.86800(17) 0.0300(3) Uani 1 1 d .
O4 O -0.71945(5) -0.0631(2) -0.79561(18) 0.0345(3) Uani 1 1 d .
O5 O -0.52934(5) 0.3285(3) -0.4825(2) 0.0455(4) Uani 1 1 d .
C1 C -0.34974(6) 0.1784(3) -0.7085(2) 0.0224(4) Uani 1 1 d .
C2 C -0.39839(6) 0.2176(3) -0.6565(2) 0.0215(4) Uani 1 1 d .
C3 C -0.40908(6) 0.4111(3) -0.5599(2) 0.0270(4) Uani 1 1 d .
H3A H -0.3861 0.5171 -0.5296 0.032 Uiso 1 1 calc R
C4 C -0.45354(7) 0.4485(4) -0.5079(3) 0.0308(4) Uani 1 1 d .
H4A H -0.4605 0.5788 -0.4436 0.037 Uiso 1 1 calc R
C5 C -0.48741(6) 0.2888(3) -0.5530(2) 0.0265(4) Uani 1 1 d .
C6 C -0.47784(6) 0.0967(4) -0.6528(3) 0.0299(4) Uani 1 1 d .
H6A H -0.5009 -0.0077 -0.6850 0.036 Uiso 1 1 calc R
C7 C -0.43311(6) 0.0631(3) -0.7039(2) 0.0268(4) Uani 1 1 d .
H7A H -0.4263 -0.0650 -0.7709 0.032 Uiso 1 1 calc R
C8 C -0.57016(6) 0.2695(4) -0.5744(2) 0.0305(4) Uani 1 1 d .
C9 C -0.59086(7) 0.4340(4) -0.6809(3) 0.0332(5) Uani 1 1 d .
H9A H -0.5757 0.5715 -0.7034 0.040 Uiso 1 1 calc R
C10 C -0.63455(7) 0.3925(3) -0.7543(3) 0.0284(4) Uani 1 1 d .
H10A H -0.6491 0.5038 -0.8242 0.034 Uiso 1 1 calc R
C11 C -0.65649(6) 0.1846(3) -0.7233(2) 0.0218(4) Uani 1 1 d .
C12 C -0.63416(6) 0.0194(3) -0.6197(2) 0.0273(4) Uani 1 1 d .
H12A H -0.6483 -0.1221 -0.6018 0.033 Uiso 1 1 calc R
C13 C -0.59104(7) 0.0630(4) -0.5427(3) 0.0326(4) Uani 1 1 d .
H13A H -0.5766 -0.0463 -0.4708 0.039 Uiso 1 1 calc R
C14 C -0.70388(6) 0.1379(3) -0.8021(2) 0.0223(4) Uani 1 1 d .

loop_
_atom_site_aniso_label
_atom_site_aniso_U_11
_atom_site_aniso_U_22
_atom_site_aniso_U_33
_atom_site_aniso_U_23
_atom_site_aniso_U_13
_atom_site_aniso_U_12
Na1 0.0282(4) 0.0281(4) 0.0336(4) -0.0002(3) -0.0001(3) 0.0018(3)
Na2 0.0296(4) 0.0267(4) 0.0288(4) 0.0004(3) 0.0014(3) -0.0023(3)
O1 0.0185(6) 0.0338(7) 0.0379(7) -0.0002(6) 0.0014(5) -0.0038(5)
O1W 0.0352(8) 0.0331(8) 0.0288(7) 0.0016(6) 0.0003(6) -0.0024(6)
O2 0.0274(7) 0.0339(8) 0.0382(8) -0.0086(6) 0.0074(6) 0.0021(6)
O3 0.0222(7) 0.0377(8) 0.0298(7) 0.0030(6) -0.0037(5) 0.0043(5)
O4 0.0310(8) 0.0337(8) 0.0385(8) 0.0035(6) -0.0026(6) -0.0127(6)
O5 0.0156(7) 0.0832(12) 0.0377(8) -0.0253(8) 0.0000(5) -0.0013(7)
C1 0.0197(8) 0.0230(9) 0.0243(8) 0.0059(7) 0.0002(7) 0.0026(7)
C2 0.0177(8) 0.0237(9) 0.0231(8) 0.0031(7) -0.0003(6) 0.0009(7)
C3 0.0192(9) 0.0288(10) 0.0327(10) -0.0051(8) -0.0017(7) -0.0027(7)
C4 0.0228(9) 0.0348(11) 0.0346(10) -0.0109(9) -0.0011(7) 0.0007(8)
C5 0.0160(8) 0.0381(11) 0.0253(9) -0.0031(8) -0.0011(7) 0.0010(7)
C6 0.0182(9) 0.0370(11) 0.0344(10) -0.0064(9) -0.0013(7) -0.0070(7)
C7 0.0231(9) 0.0270(10) 0.0301(9) -0.0043(8) 0.0000(7) -0.0024(7)
C8 0.0153(8) 0.0496(12) 0.0265(9) -0.0103(9) 0.0006(7) 0.0011(8)
C9 0.0264(10) 0.0362(11) 0.0373(11) -0.0041(9) 0.0047(8) -0.0122(8)
C10 0.0257(9) 0.0292(10) 0.0301(9) 0.0043(8) 0.0004(7) -0.0013(8)
C11 0.0179(8) 0.0267(9) 0.0210(8) -0.0019(7) 0.0016(6) -0.0010(6)
C12 0.0245(9) 0.0273(10) 0.0300(10) 0.0039(8) 0.0004(7) 0.0002(7)
C13 0.0260(9) 0.0413(12) 0.0303(10) 0.0042(9) -0.0027(7) 0.0076(8)
C14 0.0183(8) 0.0299(10) 0.0189(8) -0.0004(7) 0.0043(6) -0.0026(7)

loop_
_atom_type_symbol
_atom_type_description
_atom_type_scat_dispersion_real
_atom_type_scat_dispersion_imag
_atom_type_scat_source
C C 0.0033 0.0016 'International Tables Vol C Tables 4.2.6.8 and 6.1.1.4'
H H 0.0000 0.0000 'International Tables Vol C Tables 4.2.6.8 and 6.1.1.4'
Na Na 0.0362 0.0249 'International Tables Vol C Tables 4.2.6.8 and 6.1.1.4'
O O 0.0106 0.0060 'International Tables Vol C Tables 4.2.6.8 and 6.1.1.4'

loop_
_geom_angle_atom_site_label_1
_geom_angle_atom_site_label_2
_geom_angle_atom_site_label_3
_geom_angle
_geom_angle_site_symmetry_1
_geom_angle_site_symmetry_3
O2 Na1 O1W 80.36(5) 2 .
O2 Na1 O1 128.63(5) 2 2_565
O1W Na1 O1 78.85(5) . 2_565
O2 Na1 O3 97.16(5) 2 4
O1W Na1 O3 77.55(5) . 4
O1 Na1 O3 122.90(5) 2_565 4
O2 Na1 O1 84.83(5) 2 .
O1W Na1 O1 156.61(6) . .
O1 Na1 O1 124.46(5) 2_565 .
O3 Na1 O1 86.52(5) 4 .
O2 Na1 O4 144.47(5) 2 4
O1W Na1 O4 80.98(5) . 4
O1 Na1 O4 76.23(4) 2_565 4
O3 Na1 O4 49.19(4) 4 4
O1 Na1 O4 101.50(5) . 4
O4 Na2 O3 101.79(6) 3 4
O4 Na2 O1W 174.26(6) 3 2_554
O3 Na2 O1W 82.11(5) 4 2_554
O4 Na2 O1 86.45(5) 3 .
O3 Na2 O1 92.64(5) 4 .
O1W Na2 O1 89.19(5) 2_554 .
O4 Na2 O3 101.48(6) 3 3_545
O3 Na2 O3 135.29(5) 4 3_545
O1W Na2 O3 78.18(5) 2_554 3_545
O1 Na2 O3 126.44(5) . 3_545
C1 O1 Na2 107.25(11) . .
C1 O1 Na1 115.67(11) . 2_564
Na2 O1 Na1 101.31(5) . 2_564
C1 O1 Na1 119.94(11) . .
Na2 O1 Na1 87.93(5) . .
Na1 O1 Na1 117.44(6) 2_564 .
Na2 O1W Na1 89.68(5) 2 .
Na2 O1W H1 104.7 2 .
Na1 O1W H1 117.3 . .
Na2 O1W H2 115.9 2 .
Na1 O1W H2 116.3 . .
H1 O1W H2 110.8 . .
C1 O2 Na1 140.74(13) . 2_554
C14 O3 Na2 129.76(12) . 4_454
C14 O3 Na2 114.91(12) . 3_455
Na2 O3 Na2 115.13(6) 4_454 3_455
C14 O3 Na1 97.25(11) . 4_454
Na2 O3 Na1 91.47(5) 4_454 4_454
Na2 O3 Na1 84.71(5) 3_455 4_454
C14 O4 Na2 154.97(13) . 3_445
C14 O4 Na1 83.80(11) . 4_454
Na2 O4 Na1 95.40(5) 3_445 4_454
C5 O5 C8 120.56(14) . .
O2 C1 O1 123.54(17) . .
O2 C1 C2 118.96(16) . .
O1 C1 C2 117.50(16) . .
C7 C2 C3 119.00(15) . .
C7 C2 C1 121.04(16) . .
C3 C2 C1 119.95(16) . .
C4 C3 C2 120.91(17) . .
C4 C3 H3A 119.5 . .
C2 C3 H3A 119.5 . .
C5 C4 C3 119.06(18) . .
C5 C4 H4A 120.5 . .
C3 C4 H4A 120.5 . .
O5 C5 C4 115.04(17) . .
O5 C5 C6 123.68(17) . .
C4 C5 C6 121.14(17) . .
C5 C6 C7 118.79(17) . .
C5 C6 H6A 120.6 . .
C7 C6 H6A 120.6 . .
C2 C7 C6 121.07(18) . .
C2 C7 H7A 119.5 . .
C6 C7 H7A 119.5 . .
C13 C8 C9 121.64(17) . .
C13 C8 O5 119.81(19) . .
C9 C8 O5 118.15(19) . .
C8 C9 C10 119.39(18) . .
C8 C9 H9A 120.3 . .
C10 C9 H9A 120.3 . .
C11 C10 C9 119.97(18) . .
C11 C10 H10A 120.0 . .
C9 C10 H10A 120.0 . .
C10 C11 C12 119.28(17) . .
C10 C11 C14 120.40(16) . .
C12 C11 C14 120.31(16) . .
C13 C12 C11 120.79(18) . .
C13 C12 H12A 119.6 . .
C11 C12 H12A 119.6 . .
C8 C13 C12 118.88(19) . .
C8 C13 H13A 120.6 . .
C12 C13 H13A 120.6 . .
O4 C14 O3 123.95(17) . .
O4 C14 C11 118.53(16) . .
O3 C14 C11 117.51(16) . .

loop_
_geom_bond_atom_site_label_1
_geom_bond_atom_site_label_2
_geom_bond_distance
_geom_bond_site_symmetry_2
Na1 O2 2.3457(15) 2
Na1 O1W 2.3889(15) .
Na1 O1 2.4446(15) 2_565
Na1 O3 2.4964(14) 4
Na1 O1 2.5441(16) .
Na1 O4 2.7932(16) 4
Na2 O4 2.2944(15) 3
Na2 O3 2.3348(15) 4
Na2 O1W 2.3689(15) 2_554
Na2 O1 2.4408(15) .
Na2 O3 2.4829(15) 3_545
O1 C1 1.267(2) .
O1 Na1 2.4446(15) 2_564
O1W Na2 2.3689(15) 2
O1W H1 0.8551 .
O1W H2 0.7550 .
O2 C1 1.251(2) .
O2 Na1 2.3457(15) 2_554
O3 C14 1.260(2) .
O3 Na2 2.3347(15) 4_454
O3 Na2 2.4829(15) 3_455
O3 Na1 2.4964(14) 4_454
O4 C14 1.252(2) .
O4 Na2 2.2944(15) 3_445
O4 Na1 2.7933(16) 4_454
O5 C5 1.376(2) .
O5 C8 1.399(2) .
C1 C2 1.505(2) .
C2 C7 1.387(2) .
C2 C3 1.388(3) .
C3 C4 1.388(3) .
C3 H3A 0.9300 .
C4 C5 1.385(3) .
C4 H4A 0.9300 .
C5 C6 1.388(3) .
C6 C7 1.390(3) .
C6 H6A 0.9300 .
C7 H7A 0.9300 .
C8 C13 1.369(3) .
C8 C9 1.379(3) .
C9 C10 1.390(3) .
C9 H9A 0.9300 .
C10 C11 1.389(3) .
C10 H10A 0.9300 .
C11 C12 1.390(3) .
C11 C14 1.507(2) .
C12 C13 1.388(3) .
C12 H12A 0.9300 .
C13 H13A 0.9300 .

loop_
_geom_hbond_atom_site_label_D
_geom_hbond_atom_site_label_H
_geom_hbond_atom_site_label_A
_geom_hbond_distance_DH
_geom_hbond_distance_HA
_geom_hbond_distance_DA
_geom_hbond_angle_DHA
_geom_hbond_site_symmetry_A
O1W H1 O2 0.86 1.95 2.7998(18) 174.6 1_556
O1W H2 O4 0.76 2.06 2.7910(19) 163.3 3_556
